data_2022716
loop_
_publ_author_name
'Vinaya, ?'
'Basavaraju, Yeriyur B.'
'Yathirajan, Hemmige S.'
'Parkin, Sean'

_publ_section_title
;
 Syntheses and crystal structures of four
 4-(4-meth-oxy-phen-yl)piperazin-1-ium salts: tri-fluoro-acetate,
 2,3,4,5,6-penta-fluoro-benzoate, 4-iodo-benzoate, and a polymorph with
 4-methyl-benzoate.
;
_journal_coeditor_code VM2279
_journal_issue 'Pt 4'
_journal_name_full 'Acta crystallographica. Section E, Crystallographic communications'
_journal_page_first 380
_journal_page_last 385
_journal_paper_doi 10.1107/S2056989023002529
_journal_volume 79
_journal_year 2023
_chemical_formula_iupac 'C11 H17 N2 O +, C8 H7 O2 -, H2 O'
_chemical_formula_moiety 'C11 H17 N2 O +, C8 H7 O2 -, H2 O'
_chemical_formula_sum 'C19 H26 N2 O4'
_chemical_formula_weight 346.42
_chemical_name_systematic
;
4-(4-Methoxyphenyl)piperazin-1-ium 4-methylbenzoate monohydrate
;
_space_group_crystal_system triclinic
_space_group_IT_number 2
_space_group_name_Hall '-P 1'
_space_group_name_H-M_alt 'P -1'
_atom_sites_solution_hydrogens mixed
_atom_sites_solution_primary direct
_atom_sites_solution_secondary difmap
_audit_creation_method 'SHELXL-2019/2 and CIFFIX'
_cell_angle_alpha 80.190(6)
_cell_angle_beta 86.089(5)
_cell_angle_gamma 82.843(6)
_cell_formula_units_Z 2
_cell_length_a 6.1481(13)
_cell_length_b 7.3467(12)
_cell_length_c 19.980(4)
_cell_measurement_reflns_used 9904
_cell_measurement_temperature 90.0(2)
_cell_measurement_theta_max 27.51
_cell_measurement_theta_min 2.83
_cell_volume 881.3(3)
_computing_cell_refinement
;
<i>APEX3</i> (Bruker, 2016)
;
_computing_data_collection
;
<i>APEX3</i> (Bruker, 2016)
;
_computing_data_reduction
;
<i>APEX3</i> (Bruker, 2016)
;
_computing_molecular_graphics
;
<i>XP</i> in <i>SHELXTL</i> (Sheldrick, 2008),
<i>Mercury</i> (Macrae <i>et al.</i>, 2020)
;
_computing_publication_material
;
<i>SHELX</i> (Sheldrick, 2008) and <i>publCIF</i> (Westrip,
2010)
;
_computing_structure_refinement
;
<i>SHELXL2019/2</i> (Sheldrick, 2015b)
;
_computing_structure_solution
;
<i>SHELXT</i> (Sheldrick, 2015a)
;
_diffrn_ambient_temperature 90.0(2)
_diffrn_detector_area_resol_mean 7.41
_diffrn_measured_fraction_theta_full 0.998
_diffrn_measured_fraction_theta_max 0.994
_diffrn_measurement_device_type 'Bruker D8 Venture dual source'
_diffrn_measurement_method '\f and \w scans'
_diffrn_radiation_type MoK\a
_diffrn_radiation_wavelength 0.71073
_diffrn_reflns_av_R_equivalents 0.0411
_diffrn_reflns_av_unetI/netI 0.0339
_diffrn_reflns_limit_h_max 7
_diffrn_reflns_limit_h_min -7
_diffrn_reflns_limit_k_max 9
_diffrn_reflns_limit_k_min -9
_diffrn_reflns_limit_l_max 25
_diffrn_reflns_limit_l_min -25
_diffrn_reflns_number 23917
_diffrn_reflns_theta_full 25.242
_diffrn_reflns_theta_max 27.590
_diffrn_reflns_theta_min 2.071
_diffrn_source microsource
_exptl_absorpt_coefficient_mu 0.092
_exptl_absorpt_correction_T_max 0.959
_exptl_absorpt_correction_T_min 0.877
_exptl_absorpt_correction_type multi-scan
_exptl_absorpt_process_details
;
(<i>SADABS</i>; Krause <i>et al</i>., 2015)
;
_exptl_crystal_colour colourless
_exptl_crystal_density_diffrn 1.305
_exptl_crystal_description plate
_exptl_crystal_F_000 372
_exptl_crystal_size_max 0.290
_exptl_crystal_size_mid 0.210
_exptl_crystal_size_min 0.020
_refine_diff_density_max 0.191
_refine_diff_density_min -0.180
_refine_ls_extinction_coef 0.0038(8)
_refine_ls_extinction_expression Fc^*^=kFc[1+0.001xFc^2^\l^3^/sin(2\q)]^-1/4^
_refine_ls_extinction_method
;
SHELXL-2019/2 (Sheldrick 2015b)
;
_refine_ls_goodness_of_fit_ref 1.065
_refine_ls_hydrogen_treatment mixed
_refine_ls_matrix_type full
_refine_ls_number_parameters 245
_refine_ls_number_reflns 4059
_refine_ls_number_restraints 0
_refine_ls_restrained_S_all 1.065
_refine_ls_R_factor_all 0.0595
_refine_ls_R_factor_gt 0.0381
_refine_ls_shift/su_max 0.001
_refine_ls_shift/su_mean 0.000
_refine_ls_structure_factor_coef Fsqd
_refine_ls_weighting_details 'w=1/[\s^2^(Fo^2^)+(0.0124P)^2^+0.3732P] where P=(Fo^2^+2Fc^2^)/3'
_refine_ls_weighting_scheme calc
_refine_ls_wR_factor_gt 0.0718
_refine_ls_wR_factor_ref 0.0799
_reflns_number_gt 3137
_reflns_number_total 4059
_reflns_threshold_expression 'I > 2\s(I)'
_cod_data_source_file vm2279sup1.cif
_cod_data_source_block IV
_cod_depositor_comments 'Adding full bibliography for 2022713--2022716.cif.'
_cod_database_code 2022716
_cod_database_fobs_code 2022716
_shelx_space_group_comment
;
The symmetry employed for this shelxl refinement is uniquely defined
by the following loop, which should always be used as a source of
symmetry information in preference to the above space-group names.
They are only intended as comments.
;
_shelx_estimated_absorpt_t_min 0.974
_shelx_estimated_absorpt_t_max 0.998

loop_
_space_group_symop_operation_xyz
'x, y, z'
'-x, -y, -z'

loop_
_atom_site_type_symbol
_atom_site_label
_atom_site_fract_x
_atom_site_fract_y
_atom_site_fract_z
_atom_site_U_iso_or_equiv
_atom_site_adp_type
_atom_site_calc_flag
_atom_site_occupancy
_atom_site_disorder_assembly
_atom_site_disorder_group
N N1 0.23887(18) 0.74787(16) 0.54355(5) 0.0192(2) Uani d 1 . .
H H1A 0.203(3) 0.727(2) 0.4961(9) 0.042(5) Uiso d 1 . .
H H1B 0.271(3) 0.871(2) 0.5385(8) 0.033(4) Uiso d 1 . .
N N2 0.28444(17) 0.65390(15) 0.68884(5) 0.0179(2) Uani d 1 . .
C C1 0.4273(2) 0.61887(18) 0.57271(6) 0.0202(3) Uani d 1 . .
H H1C 0.558241 0.630796 0.541287 0.024 Uiso calc 1 . .
H H1D 0.392248 0.489067 0.578218 0.024 Uiso calc 1 . .
C C2 0.4760(2) 0.66315(19) 0.64091(6) 0.0196(3) Uani d 1 . .
H H2A 0.598899 0.573865 0.660243 0.024 Uiso calc 1 . .
H H2B 0.522549 0.789461 0.634542 0.024 Uiso calc 1 . .
C C3 0.0887(2) 0.76711(19) 0.66009(6) 0.0211(3) Uani d 1 . .
H H3A 0.108509 0.900258 0.656176 0.025 Uiso calc 1 . .
H H3B -0.039758 0.743193 0.691596 0.025 Uiso calc 1 . .
C C4 0.0427(2) 0.7273(2) 0.59089(6) 0.0220(3) Uani d 1 . .
H H4A 0.002660 0.599190 0.595399 0.026 Uiso calc 1 . .
H H4B -0.082879 0.814471 0.572187 0.026 Uiso calc 1 . .
C C5 0.3246(2) 0.68052(18) 0.75566(6) 0.0183(3) Uani d 1 . .
C C6 0.5285(2) 0.62481(19) 0.78350(6) 0.0227(3) Uani d 1 . .
H H6 0.644111 0.569862 0.756838 0.027 Uiso calc 1 . .
C C7 0.5680(2) 0.6472(2) 0.84923(7) 0.0254(3) Uani d 1 . .
H H7 0.709269 0.608607 0.866686 0.030 Uiso calc 1 . .
C C8 0.4021(2) 0.7252(2) 0.88893(6) 0.0240(3) Uani d 1 . .
C C9 0.1971(2) 0.7774(2) 0.86282(7) 0.0274(3) Uani d 1 . .
H H9 0.080563 0.827557 0.890402 0.033 Uiso calc 1 . .
C C10 0.1588(2) 0.7577(2) 0.79726(7) 0.0252(3) Uani d 1 . .
H H10 0.017294 0.797357 0.780137 0.030 Uiso calc 1 . .
O O1 0.42146(17) 0.75852(16) 0.95411(5) 0.0337(3) Uani d 1 . .
C C11 0.6322(3) 0.7136(3) 0.98204(7) 0.0392(4) Uani d 1 . .
H H11A 0.623438 0.740327 1.028619 0.059 Uiso calc 1 . .
H H11B 0.737047 0.788298 0.954254 0.059 Uiso calc 1 . .
H H11C 0.681120 0.581268 0.982463 0.059 Uiso calc 1 . .
O O2 0.12234(15) 0.71150(13) 0.41700(4) 0.0241(2) Uani d 1 . .
O O3 0.39970(17) 0.87663(14) 0.37969(5) 0.0321(3) Uani d 1 . .
C C12 0.2413(2) 0.79566(18) 0.36975(7) 0.0206(3) Uani d 1 . .
C C13 0.1882(2) 0.79539(18) 0.29744(6) 0.0190(3) Uani d 1 . .
C C14 0.3302(2) 0.86250(19) 0.24411(7) 0.0229(3) Uani d 1 . .
H H14 0.457991 0.912589 0.253423 0.027 Uiso calc 1 . .
C C15 0.2855(2) 0.8564(2) 0.17733(7) 0.0259(3) Uani d 1 . .
H H15 0.384517 0.901179 0.141471 0.031 Uiso calc 1 . .
C C16 0.0986(2) 0.78599(19) 0.16202(7) 0.0241(3) Uani d 1 . .
C C17 -0.0448(2) 0.72276(19) 0.21558(7) 0.0226(3) Uani d 1 . .
H H17 -0.174944 0.676288 0.206177 0.027 Uiso calc 1 . .
C C18 -0.0004(2) 0.72670(18) 0.28226(6) 0.0201(3) Uani d 1 . .
H H18 -0.099671 0.682046 0.318066 0.024 Uiso calc 1 . .
C C19 0.0474(3) 0.7789(2) 0.08986(7) 0.0353(4) Uani d 1 . .
H H19A -0.003498 0.658960 0.087676 0.053 Uiso calc 1 . .
H H19B 0.179989 0.793648 0.060251 0.053 Uiso calc 1 . .
H H19C -0.067539 0.879581 0.074736 0.053 Uiso calc 1 . .
O O1W 0.72107(18) 0.87492(14) 0.46115(5) 0.0241(2) Uani d 1 . .
H H1W 0.600(3) 0.874(3) 0.4328(10) 0.062(6) Uiso d 1 . .
H H2W 0.850(3) 0.813(3) 0.4429(10) 0.060(6) Uiso d 1 . .

loop_
_atom_site_aniso_label
_atom_site_aniso_U_11
_atom_site_aniso_U_22
_atom_site_aniso_U_33
_atom_site_aniso_U_12
_atom_site_aniso_U_13
_atom_site_aniso_U_23
N1 0.0202(6) 0.0197(6) 0.0178(6) -0.0037(5) -0.0013(4) -0.0026(4)
N2 0.0149(5) 0.0234(6) 0.0157(5) -0.0021(4) -0.0007(4) -0.0038(4)
C1 0.0192(7) 0.0225(7) 0.0187(6) -0.0006(5) -0.0003(5) -0.0045(5)
C2 0.0162(6) 0.0244(7) 0.0184(6) -0.0033(5) 0.0006(5) -0.0034(5)
C3 0.0156(6) 0.0276(7) 0.0199(7) -0.0012(6) -0.0008(5) -0.0037(5)
C4 0.0175(7) 0.0277(7) 0.0208(7) -0.0037(6) -0.0009(5) -0.0026(5)
C5 0.0198(7) 0.0187(7) 0.0166(6) -0.0047(5) 0.0001(5) -0.0020(5)
C6 0.0188(7) 0.0298(8) 0.0197(7) -0.0016(6) 0.0009(5) -0.0059(5)
C7 0.0191(7) 0.0358(8) 0.0214(7) -0.0026(6) -0.0041(5) -0.0043(6)
C8 0.0269(8) 0.0303(8) 0.0160(6) -0.0056(6) -0.0009(5) -0.0059(5)
C9 0.0250(7) 0.0362(9) 0.0210(7) 0.0008(6) 0.0024(6) -0.0092(6)
C10 0.0197(7) 0.0334(8) 0.0224(7) -0.0002(6) -0.0020(5) -0.0064(6)
O1 0.0288(6) 0.0545(7) 0.0199(5) -0.0010(5) -0.0044(4) -0.0138(5)
C11 0.0319(9) 0.0664(12) 0.0227(8) -0.0079(8) -0.0061(6) -0.0135(7)
O2 0.0261(5) 0.0270(5) 0.0194(5) -0.0023(4) -0.0018(4) -0.0044(4)
O3 0.0324(6) 0.0365(6) 0.0310(6) -0.0122(5) -0.0115(5) -0.0059(4)
C12 0.0207(7) 0.0171(7) 0.0243(7) 0.0025(5) -0.0051(5) -0.0061(5)
C13 0.0187(6) 0.0185(7) 0.0198(6) 0.0008(5) -0.0025(5) -0.0045(5)
C14 0.0176(7) 0.0236(7) 0.0283(7) -0.0037(6) -0.0015(5) -0.0059(6)
C15 0.0241(7) 0.0307(8) 0.0218(7) -0.0031(6) 0.0029(5) -0.0032(6)
C16 0.0266(7) 0.0261(7) 0.0195(7) 0.0009(6) -0.0033(5) -0.0055(5)
C17 0.0216(7) 0.0234(7) 0.0244(7) -0.0034(6) -0.0048(5) -0.0061(5)
C18 0.0194(7) 0.0195(7) 0.0210(7) -0.0020(5) -0.0006(5) -0.0027(5)
C19 0.0397(9) 0.0450(10) 0.0223(7) -0.0043(8) -0.0038(7) -0.0080(7)
O1W 0.0229(5) 0.0260(5) 0.0245(5) -0.0045(4) -0.0043(4) -0.0045(4)

loop_
_atom_type_symbol
_atom_type_description
_atom_type_scat_dispersion_real
_atom_type_scat_dispersion_imag
_atom_type_scat_source
C C 0.0033 0.0016 'International Tables Vol C Tables 4.2.6.8 and 6.1.1.4'
H H 0.0000 0.0000 'International Tables Vol C Tables 4.2.6.8 and 6.1.1.4'
N N 0.0061 0.0033 'International Tables Vol C Tables 4.2.6.8 and 6.1.1.4'
O O 0.0106 0.0060 'International Tables Vol C Tables 4.2.6.8 and 6.1.1.4'

loop_
_geom_angle_atom_site_label_1
_geom_angle_atom_site_label_2
_geom_angle_atom_site_label_3
_geom_angle_site_symmetry_1
_geom_angle_site_symmetry_3
_geom_angle
_geom_angle_publ_flag
C1 N1 C4 . . 109.09(10) ?
C1 N1 H1A . . 113.3(9) ?
C4 N1 H1A . . 109.7(9) ?
C1 N1 H1B . . 109.9(10) ?
C4 N1 H1B . . 108.5(10) ?
H1A N1 H1B . . 106.2(13) ?
C5 N2 C3 . . 114.15(10) ?
C5 N2 C2 . . 114.57(10) ?
C3 N2 C2 . . 112.07(10) ?
N1 C1 C2 . . 110.21(11) ?
N1 C1 H1C . . 109.6 ?
C2 C1 H1C . . 109.6 ?
N1 C1 H1D . . 109.6 ?
C2 C1 H1D . . 109.6 ?
H1C C1 H1D . . 108.1 ?
N2 C2 C1 . . 111.90(10) ?
N2 C2 H2A . . 109.2 ?
C1 C2 H2A . . 109.2 ?
N2 C2 H2B . . 109.2 ?
C1 C2 H2B . . 109.2 ?
H2A C2 H2B . . 107.9 ?
N2 C3 C4 . . 112.90(11) ?
N2 C3 H3A . . 109.0 ?
C4 C3 H3A . . 109.0 ?
N2 C3 H3B . . 109.0 ?
C4 C3 H3B . . 109.0 ?
H3A C3 H3B . . 107.8 ?
N1 C4 C3 . . 110.50(11) ?
N1 C4 H4A . . 109.5 ?
C3 C4 H4A . . 109.5 ?
N1 C4 H4B . . 109.5 ?
C3 C4 H4B . . 109.5 ?
H4A C4 H4B . . 108.1 ?
C6 C5 C10 . . 116.85(12) ?
C6 C5 N2 . . 121.63(12) ?
C10 C5 N2 . . 121.48(12) ?
C5 C6 C7 . . 122.01(13) ?
C5 C6 H6 . . 119.0 ?
C7 C6 H6 . . 119.0 ?
C8 C7 C6 . . 119.92(13) ?
C8 C7 H7 . . 120.0 ?
C6 C7 H7 . . 120.0 ?
C7 C8 O1 . . 125.52(12) ?
C7 C8 C9 . . 118.96(12) ?
O1 C8 C9 . . 115.52(12) ?
C10 C9 C8 . . 121.06(13) ?
C10 C9 H9 . . 119.5 ?
C8 C9 H9 . . 119.5 ?
C9 C10 C5 . . 121.16(13) ?
C9 C10 H10 . . 119.4 ?
C5 C10 H10 . . 119.4 ?
C8 O1 C11 . . 117.39(11) ?
O1 C11 H11A . . 109.5 ?
O1 C11 H11B . . 109.5 ?
H11A C11 H11B . . 109.5 ?
O1 C11 H11C . . 109.5 ?
H11A C11 H11C . . 109.5 ?
H11B C11 H11C . . 109.5 ?
O3 C12 O2 . . 124.23(12) ?
O3 C12 C13 . . 117.92(12) ?
O2 C12 C13 . . 117.85(11) ?
C18 C13 C14 . . 118.71(12) ?
C18 C13 C12 . . 121.19(11) ?
C14 C13 C12 . . 120.10(12) ?
C15 C14 C13 . . 120.20(12) ?
C15 C14 H14 . . 119.9 ?
C13 C14 H14 . . 119.9 ?
C16 C15 C14 . . 121.25(13) ?
C16 C15 H15 . . 119.4 ?
C14 C15 H15 . . 119.4 ?
C15 C16 C17 . . 118.16(12) ?
C15 C16 C19 . . 121.89(13) ?
C17 C16 C19 . . 119.95(13) ?
C18 C17 C16 . . 120.95(12) ?
C18 C17 H17 . . 119.5 ?
C16 C17 H17 . . 119.5 ?
C17 C18 C13 . . 120.71(12) ?
C17 C18 H18 . . 119.6 ?
C13 C18 H18 . . 119.6 ?
C16 C19 H19A . . 109.5 ?
C16 C19 H19B . . 109.5 ?
H19A C19 H19B . . 109.5 ?
C16 C19 H19C . . 109.5 ?
H19A C19 H19C . . 109.5 ?
H19B C19 H19C . . 109.5 ?
H1W O1W H2W . . 109.5(16) ?

loop_
_geom_bond_atom_site_label_1
_geom_bond_atom_site_label_2
_geom_bond_site_symmetry_2
_geom_bond_distance
_geom_bond_publ_flag
N1 C1 . 1.4864(17) ?
N1 C4 . 1.4879(17) ?
N1 H1A . 1.028(17) ?
N1 H1B . 0.939(16) ?
N2 C5 . 1.4239(16) ?
N2 C3 . 1.4669(16) ?
N2 C2 . 1.4674(16) ?
C1 C2 . 1.5111(17) ?
C1 H1C . 0.9900 ?
C1 H1D . 0.9900 ?
C2 H2A . 0.9900 ?
C2 H2B . 0.9900 ?
C3 C4 . 1.5131(18) ?
C3 H3A . 0.9900 ?
C3 H3B . 0.9900 ?
C4 H4A . 0.9900 ?
C4 H4B . 0.9900 ?
C5 C6 . 1.3918(18) ?
C5 C10 . 1.3974(18) ?
C6 C7 . 1.3920(18) ?
C6 H6 . 0.9500 ?
C7 C8 . 1.3777(19) ?
C7 H7 . 0.9500 ?
C8 O1 . 1.3809(16) ?
C8 C9 . 1.381(2) ?
C9 C10 . 1.3809(19) ?
C9 H9 . 0.9500 ?
C10 H10 . 0.9500 ?
O1 C11 . 1.4242(18) ?
C11 H11A . 0.9800 ?
C11 H11B . 0.9800 ?
C11 H11C . 0.9800 ?
O2 C12 . 1.2759(16) ?
O3 C12 . 1.2461(16) ?
C12 C13 . 1.5032(18) ?
C13 C18 . 1.3917(18) ?
C13 C14 . 1.3935(18) ?
C14 C15 . 1.3897(19) ?
C14 H14 . 0.9500 ?
C15 C16 . 1.3894(19) ?
C15 H15 . 0.9500 ?
C16 C17 . 1.3937(19) ?
C16 C19 . 1.5074(19) ?
C17 C18 . 1.3840(18) ?
C17 H17 . 0.9500 ?
C18 H18 . 0.9500 ?
C19 H19A . 0.9800 ?
C19 H19B . 0.9800 ?
C19 H19C . 0.9800 ?
O1W H1W . 0.97(2) ?
O1W H2W . 0.94(2) ?

loop_
_geom_hbond_atom_site_label_D
_geom_hbond_atom_site_label_H
_geom_hbond_atom_site_label_A
_geom_hbond_site_symmetry_A
_geom_hbond_distance_DH
_geom_hbond_distance_HA
_geom_hbond_distance_DA
_geom_hbond_angle_DHA
_geom_hbond_publ_flag
N1 H1A O2 . 1.028(17) 1.714(17) 2.7391(15) 174.1(15) yes
N1 H1B O1W 2_676 0.939(16) 1.873(17) 2.7977(16) 167.8(14) yes
C1 H1C O1W . 0.99 2.46 3.2617(17) 138 yes
C2 H2B O3 2_676 0.99 2.52 3.5088(17) 174 yes
C4 H4A O2 2_566 0.99 2.55 3.5294(17) 169 yes
C4 H4B O1W 1_455 0.99 2.54 3.3184(17) 135 yes
O1W H1W O3 . 0.97(2) 1.67(2) 2.6418(14) 176.5(18) yes
O1W H2W O2 1_655 0.94(2) 1.83(2) 2.7626(15) 170.5(17) yes

loop_
_geom_torsion_atom_site_label_1
_geom_torsion_atom_site_label_2
_geom_torsion_atom_site_label_3
_geom_torsion_atom_site_label_4
_geom_torsion_site_symmetry_1
_geom_torsion_site_symmetry_2
_geom_torsion_site_symmetry_3
_geom_torsion_site_symmetry_4
_geom_torsion
_geom_torsion_publ_flag
C4 N1 C1 C2 . . . . -59.83(13) ?
C5 N2 C2 C1 . . . . 175.50(11) ?
C3 N2 C2 C1 . . . . -52.38(14) ?
N1 C1 C2 N2 . . . . 57.29(14) ?
C5 N2 C3 C4 . . . . -176.52(11) ?
C2 N2 C3 C4 . . . . 51.15(14) ?
C1 N1 C4 C3 . . . . 58.20(14) ?
N2 C3 C4 N1 . . . . -54.40(15) ?
C3 N2 C5 C6 . . . . -162.71(12) ?
C2 N2 C5 C6 . . . . -31.58(17) ?
C3 N2 C5 C10 . . . . 19.66(17) ?
C2 N2 C5 C10 . . . . 150.78(12) ?
C10 C5 C6 C7 . . . . -1.0(2) ?
N2 C5 C6 C7 . . . . -178.78(12) ?
C5 C6 C7 C8 . . . . 0.5(2) ?
C6 C7 C8 O1 . . . . -178.52(13) ?
C6 C7 C8 C9 . . . . 1.1(2) ?
C7 C8 C9 C10 . . . . -2.0(2) ?
O1 C8 C9 C10 . . . . 177.58(13) ?
C8 C9 C10 C5 . . . . 1.5(2) ?
C6 C5 C10 C9 . . . . 0.1(2) ?
N2 C5 C10 C9 . . . . 177.80(13) ?
C7 C8 O1 C11 . . . . 2.0(2) ?
C9 C8 O1 C11 . . . . -177.61(14) ?
O3 C12 C13 C18 . . . . -172.58(12) ?
O2 C12 C13 C18 . . . . 8.03(18) ?
O3 C12 C13 C14 . . . . 8.23(19) ?
O2 C12 C13 C14 . . . . -171.15(12) ?
C18 C13 C14 C15 . . . . -1.47(19) ?
C12 C13 C14 C15 . . . . 177.74(12) ?
C13 C14 C15 C16 . . . . 0.8(2) ?
C14 C15 C16 C17 . . . . 0.6(2) ?
C14 C15 C16 C19 . . . . 179.81(14) ?
C15 C16 C17 C18 . . . . -1.2(2) ?
C19 C16 C17 C18 . . . . 179.54(13) ?
C16 C17 C18 C13 . . . . 0.5(2) ?
C14 C13 C18 C17 . . . . 0.85(19) ?
C12 C13 C18 C17 . . . . -178.35(12) ?
